data_4329612
loop_
_publ_author_name
'Thomas S. Teets'
'Daniel G. Nocera'

_publ_section_title
;
 Oxygen Reduction Reactions of Monometallic Rhodium Hydride Complexes
;
_journal_name_full 'Inorganic Chemistry'
_journal_page_first 7192
_journal_page_last 7201
_journal_paper_doi 10.1021/ic300279z
_journal_volume 51
_journal_year 2012
_chemical_formula_sum 'C21 H40 Cl2 N P2 Rh'
_chemical_formula_weight 542.29
_chemical_name_systematic
; 
 ? 
;
_space_group_IT_number 9
_symmetry_cell_setting monoclinic
_symmetry_space_group_name_Hall 'C -2yc'
_symmetry_space_group_name_H-M 'C 1 c 1'
_atom_sites_solution_hydrogens geom
_atom_sites_solution_primary direct
_atom_sites_solution_secondary difmap
_audit_creation_method SHELXL-97
_cell_angle_alpha 90.00
_cell_angle_beta 93.787(2)
_cell_angle_gamma 90.00
_cell_formula_units_Z 4
_cell_length_a 11.4479(12)
_cell_length_b 14.6692(15)
_cell_length_c 15.4302(15)
_cell_measurement_reflns_used 9945
_cell_measurement_temperature 100(2)
_cell_measurement_theta_max 29.47
_cell_measurement_theta_min 2.68
_cell_volume 2585.6(5)
_computing_cell_refinement 'Bruker SAINT'
_computing_data_collection 'Bruker APEX2'
_computing_data_reduction 'Bruker SAINT'
_computing_molecular_graphics 'Bruker SHELXTL'
_computing_publication_material 'Bruker SHELXTL'
_computing_structure_refinement 'SHELXL-97 (Sheldrick, 2008)'
_computing_structure_solution 'SHELXS-97 (Sheldrick, 2008)'
_diffrn_ambient_temperature 100(2)
_diffrn_measured_fraction_theta_full 1.000
_diffrn_measured_fraction_theta_max 1.000
_diffrn_measurement_device_type 'Bruker APEX-II CCD'
_diffrn_measurement_method '\f and \w scans'
_diffrn_radiation_monochromator graphite
_diffrn_radiation_source 'fine-focus sealed tube'
_diffrn_radiation_type MoK\a
_diffrn_radiation_wavelength 0.71073
_diffrn_reflns_av_R_equivalents 0.0272
_diffrn_reflns_av_sigmaI/netI 0.0284
_diffrn_reflns_limit_h_max 15
_diffrn_reflns_limit_h_min -15
_diffrn_reflns_limit_k_max 20
_diffrn_reflns_limit_k_min -20
_diffrn_reflns_limit_l_max 21
_diffrn_reflns_limit_l_min -21
_diffrn_reflns_number 25388
_diffrn_reflns_theta_full 29.13
_diffrn_reflns_theta_max 29.13
_diffrn_reflns_theta_min 2.26
_exptl_absorpt_coefficient_mu 0.998
_exptl_absorpt_correction_T_max 0.9244
_exptl_absorpt_correction_T_min 0.7885
_exptl_absorpt_correction_type multi-scan
_exptl_absorpt_process_details sadabs
_exptl_crystal_colour colourless
_exptl_crystal_density_diffrn 1.393
_exptl_crystal_description plate
_exptl_crystal_F_000 1128
_exptl_crystal_size_max 0.25
_exptl_crystal_size_mid 0.20
_exptl_crystal_size_min 0.08
_refine_diff_density_max 0.412
_refine_diff_density_min -0.534
_refine_diff_density_rms 0.055
_refine_ls_abs_structure_details 'Flack H D (1983), Acta Cryst. A39, 876-881'
_refine_ls_abs_structure_Flack -0.030(14)
_refine_ls_extinction_method none
_refine_ls_goodness_of_fit_ref 1.042
_refine_ls_hydrogen_treatment mixed
_refine_ls_matrix_type full
_refine_ls_number_parameters 255
_refine_ls_number_reflns 6906
_refine_ls_number_restraints 2
_refine_ls_restrained_S_all 1.041
_refine_ls_R_factor_all 0.0229
_refine_ls_R_factor_gt 0.0205
_refine_ls_shift/su_max 0.001
_refine_ls_shift/su_mean 0.000
_refine_ls_structure_factor_coef Fsqd
_refine_ls_weighting_details 'calc w=1/[\s^2^(Fo^2^)+(0.0210P)^2^+0.9874P] where P=(Fo^2^+2Fc^2^)/3'
_refine_ls_weighting_scheme calc
_refine_ls_wR_factor_gt 0.0452
_refine_ls_wR_factor_ref 0.0465
_reflns_number_gt 6613
_reflns_number_total 6906
_reflns_threshold_expression >2sigma(I)
_cod_data_source_file ic300279z_si_002_1.cif
_cod_data_source_block 2b
_cod_database_code 4329612

loop_
_symmetry_equiv_pos_as_xyz
'x, y, z'
'x, -y, z+1/2'
'x+1/2, y+1/2, z'
'x+1/2, -y+1/2, z+1/2'

loop_
_atom_site_label
_atom_site_type_symbol
_atom_site_fract_x
_atom_site_fract_y
_atom_site_fract_z
_atom_site_U_iso_or_equiv
_atom_site_adp_type
_atom_site_occupancy
_atom_site_symmetry_multiplicity
_atom_site_calc_flag
_atom_site_refinement_flags
Rh1 Rh 0.000077(9) 0.679962(9) -0.249958(9) 0.01578(3) Uani 1 1 d .
H1 H 0.044(2) 0.7350(15) -0.3226(14) 0.019 Uiso 1 1 d .
P1 P 0.01821(4) 0.81016(3) -0.16162(3) 0.01864(10) Uani 1 1 d .
Cl1 Cl -0.18644(4) 0.73343(3) -0.31033(3) 0.02058(9) Uani 1 1 d .
Cl2 Cl -0.08732(4) 0.58949(3) -0.13359(3) 0.02346(10) Uani 1 1 d .
P2 P -0.01074(4) 0.55585(3) -0.34539(3) 0.01741(10) Uani 1 1 d .
N1 N 0.24870(14) 0.63692(12) -0.18068(11) 0.0213(3) Uani 1 1 d .
C7 C 0.39428(17) 0.60525(13) -0.06513(12) 0.0188(4) Uani 1 1 d .
C51 C -0.15464(17) 0.50245(13) -0.34888(12) 0.0207(4) Uani 1 1 d .
H51A H -0.1714 0.4849 -0.2890 0.025 Uiso 1 1 calc R
H51B H -0.2137 0.5484 -0.3690 0.025 Uiso 1 1 calc R
C31 C -0.11599(18) 0.86885(15) -0.13656(13) 0.0238(4) Uani 1 1 d .
H31A H -0.0951 0.9275 -0.1078 0.029 Uiso 1 1 calc R
H31B H -0.1619 0.8828 -0.1916 0.029 Uiso 1 1 calc R
C61 C 0.09293(18) 0.46280(14) -0.31969(13) 0.0239(4) Uani 1 1 d .
H61A H 0.0863 0.4179 -0.3677 0.029 Uiso 1 1 calc R
H61B H 0.1733 0.4880 -0.3173 0.029 Uiso 1 1 calc R
C6 C 0.51322(18) 0.60182(14) -0.03840(13) 0.0227(4) Uani 1 1 d .
H6 H 0.5362 0.5840 0.0194 0.027 Uiso 1 1 calc R
C2 C 0.36638(16) 0.63252(13) -0.15065(12) 0.0181(4) Uani 1 1 d .
C1 C 0.15367(17) 0.64995(14) -0.20824(12) 0.0196(4) Uani 1 1 d .
C62 C 0.0759(2) 0.41293(15) -0.23443(14) 0.0281(4) Uani 1 1 d .
H62A H 0.0892 0.4554 -0.1858 0.042 Uiso 1 1 calc R
H62B H 0.1318 0.3624 -0.2277 0.042 Uiso 1 1 calc R
H62C H -0.0041 0.3890 -0.2352 0.042 Uiso 1 1 calc R
C4 C 0.56724(19) 0.65127(16) -0.17892(15) 0.0251(4) Uani 1 1 d .
H4 H 0.6265 0.6670 -0.2165 0.030 Uiso 1 1 calc R
C32 C -0.1926(2) 0.81401(16) -0.07801(15) 0.0292(5) Uani 1 1 d .
H32A H -0.2115 0.7549 -0.1050 0.044 Uiso 1 1 calc R
H32B H -0.2651 0.8476 -0.0700 0.044 Uiso 1 1 calc R
H32C H -0.1503 0.8044 -0.0214 0.044 Uiso 1 1 calc R
C8 C 0.4135(2) 0.68410(17) -0.30084(15) 0.0325(6) Uani 1 1 d .
H8A H 0.4817 0.7070 -0.3293 0.049 Uiso 1 1 calc R
H8B H 0.3543 0.7322 -0.2998 0.049 Uiso 1 1 calc R
H8C H 0.3807 0.6314 -0.3330 0.049 Uiso 1 1 calc R
C5 C 0.59809(18) 0.62395(14) -0.09460(14) 0.0254(4) Uani 1 1 d .
H5 H 0.6784 0.6204 -0.0751 0.030 Uiso 1 1 calc R
C9 C 0.30256(19) 0.58108(16) -0.00317(14) 0.0279(4) Uani 1 1 d .
H9A H 0.3312 0.5310 0.0345 0.042 Uiso 1 1 calc R
H9B H 0.2306 0.5622 -0.0362 0.042 Uiso 1 1 calc R
H9C H 0.2864 0.6344 0.0324 0.042 Uiso 1 1 calc R
C41 C 0.02117(19) 0.58095(14) -0.45752(12) 0.0244(4) Uani 1 1 d .
H41A H 0.1026 0.6036 -0.4575 0.029 Uiso 1 1 calc R
H41B H 0.0170 0.5233 -0.4909 0.029 Uiso 1 1 calc R
C22 C 0.1023(2) 0.86792(16) 0.00884(14) 0.0288(5) Uani 1 1 d .
H22A H 0.1428 0.9194 -0.0165 0.043 Uiso 1 1 calc R
H22B H 0.1457 0.8487 0.0626 0.043 Uiso 1 1 calc R
H22C H 0.0231 0.8865 0.0216 0.043 Uiso 1 1 calc R
C52 C -0.1703(2) 0.41831(15) -0.40688(14) 0.0272(4) Uani 1 1 d .
H52A H -0.1627 0.4358 -0.4675 0.041 Uiso 1 1 calc R
H52B H -0.2481 0.3921 -0.4008 0.041 Uiso 1 1 calc R
H52C H -0.1103 0.3731 -0.3895 0.041 Uiso 1 1 calc R
C21 C 0.09530(19) 0.78820(15) -0.05581(13) 0.0244(4) Uani 1 1 d .
H21A H 0.0563 0.7365 -0.0284 0.029 Uiso 1 1 calc R
H21B H 0.1761 0.7687 -0.0658 0.029 Uiso 1 1 calc R
C11 C 0.10418(19) 0.90034(15) -0.20940(14) 0.0262(4) Uani 1 1 d .
H11A H 0.1186 0.9498 -0.1663 0.031 Uiso 1 1 calc R
H11B H 0.1810 0.8753 -0.2234 0.031 Uiso 1 1 calc R
C3 C 0.45037(18) 0.65588(14) -0.20892(13) 0.0212(4) Uani 1 1 d .
C42 C -0.0590(2) 0.65007(16) -0.50456(14) 0.0328(5) Uani 1 1 d .
H42A H -0.1379 0.6245 -0.5134 0.049 Uiso 1 1 calc R
H42B H -0.0290 0.6645 -0.5610 0.049 Uiso 1 1 calc R
H42C H -0.0616 0.7058 -0.4696 0.049 Uiso 1 1 calc R
C12 C 0.0424(2) 0.93961(16) -0.29152(14) 0.0321(5) Uani 1 1 d .
H12A H 0.0240 0.8903 -0.3331 0.048 Uiso 1 1 calc R
H12B H 0.0937 0.9841 -0.3174 0.048 Uiso 1 1 calc R
H12C H -0.0302 0.9697 -0.2769 0.048 Uiso 1 1 calc R

loop_
_atom_site_aniso_label
_atom_site_aniso_U_11
_atom_site_aniso_U_22
_atom_site_aniso_U_33
_atom_site_aniso_U_23
_atom_site_aniso_U_13
_atom_site_aniso_U_12
Rh1 0.01139(6) 0.01808(6) 0.01775(6) -0.00081(6) 0.00003(4) 0.00073(6)
P1 0.0182(2) 0.0182(2) 0.0193(2) -0.00154(18) -0.00054(18) 0.00211(19)
Cl1 0.0155(2) 0.0237(2) 0.0221(2) -0.00008(17) -0.00191(16) 0.00242(17)
Cl2 0.0226(2) 0.0262(2) 0.0220(2) 0.00430(18) 0.00440(17) 0.00275(19)
P2 0.0152(2) 0.0184(2) 0.0187(2) -0.00059(18) 0.00151(17) -0.00076(18)
N1 0.0145(8) 0.0207(9) 0.0282(8) -0.0049(6) -0.0013(6) 0.0020(6)
C7 0.0172(9) 0.0171(9) 0.0222(9) -0.0037(7) 0.0017(7) -0.0003(7)
C51 0.0160(9) 0.0212(10) 0.0245(9) 0.0017(7) -0.0010(7) -0.0018(7)
C31 0.0209(10) 0.0249(11) 0.0253(10) -0.0040(8) -0.0006(7) 0.0051(8)
C61 0.0178(9) 0.0227(10) 0.0312(10) -0.0045(8) 0.0018(7) 0.0027(8)
C6 0.0211(10) 0.0225(10) 0.0238(9) -0.0004(7) -0.0044(7) 0.0013(8)
C2 0.0117(8) 0.0166(9) 0.0257(9) -0.0033(7) -0.0014(7) 0.0008(7)
C1 0.0199(10) 0.0183(9) 0.0209(9) -0.0048(7) 0.0022(7) -0.0002(7)
C62 0.0269(10) 0.0242(11) 0.0321(11) 0.0011(8) -0.0061(8) 0.0052(9)
C4 0.0167(10) 0.0251(11) 0.0341(11) -0.0025(9) 0.0063(8) -0.0020(9)
C32 0.0224(11) 0.0335(12) 0.0319(11) -0.0027(9) 0.0041(8) 0.0011(9)
C8 0.0351(14) 0.0376(15) 0.0247(11) 0.0056(9) 0.0007(10) 0.0018(10)
C5 0.0139(9) 0.0248(10) 0.0368(11) -0.0039(8) -0.0028(8) -0.0001(8)
C9 0.0241(10) 0.0309(12) 0.0292(10) -0.0007(9) 0.0071(8) -0.0025(9)
C41 0.0251(10) 0.0266(11) 0.0220(9) -0.0023(8) 0.0044(8) -0.0038(8)
C22 0.0301(12) 0.0302(12) 0.0251(10) -0.0035(9) -0.0069(8) 0.0034(9)
C52 0.0247(10) 0.0283(11) 0.0281(10) -0.0026(8) -0.0015(8) -0.0080(9)
C21 0.0225(10) 0.0249(10) 0.0249(10) -0.0041(8) -0.0041(8) 0.0014(8)
C11 0.0243(10) 0.0238(11) 0.0305(11) -0.0015(8) 0.0024(8) -0.0050(8)
C3 0.0199(10) 0.0201(10) 0.0235(9) -0.0013(7) 0.0016(7) -0.0003(7)
C42 0.0424(14) 0.0291(11) 0.0276(11) 0.0057(9) 0.0073(9) 0.0055(10)
C12 0.0407(13) 0.0286(12) 0.0272(11) -0.0005(9) 0.0047(9) -0.0070(10)

loop_
_atom_type_symbol
_atom_type_description
_atom_type_scat_dispersion_real
_atom_type_scat_dispersion_imag
_atom_type_scat_source
C C 0.0033 0.0016 'International Tables Vol C Tables 4.2.6.8 and 6.1.1.4'
H H 0.0000 0.0000 'International Tables Vol C Tables 4.2.6.8 and 6.1.1.4'
N N 0.0061 0.0033 'International Tables Vol C Tables 4.2.6.8 and 6.1.1.4'
P P 0.1023 0.0942 'International Tables Vol C Tables 4.2.6.8 and 6.1.1.4'
Cl Cl 0.1484 0.1585 'International Tables Vol C Tables 4.2.6.8 and 6.1.1.4'
Rh Rh -1.1178 0.9187 'International Tables Vol C Tables 4.2.6.8 and 6.1.1.4'

loop_
_geom_angle_atom_site_label_1
_geom_angle_atom_site_label_2
_geom_angle_atom_site_label_3
_geom_angle
C1 Rh1 P2 92.44(6)
C1 Rh1 P1 86.96(6)
P2 Rh1 P1 175.898(18)
C1 Rh1 Cl1 173.47(6)
P2 Rh1 Cl1 90.071(18)
P1 Rh1 Cl1 90.102(18)
C1 Rh1 Cl2 92.26(6)
P2 Rh1 Cl2 91.832(18)
P1 Rh1 Cl2 92.246(18)
Cl1 Rh1 Cl2 93.687(17)
C31 P1 C11 103.10(10)
C31 P1 C21 104.87(10)
C11 P1 C21 104.22(10)
C31 P1 Rh1 117.61(7)
C11 P1 Rh1 112.52(7)
C21 P1 Rh1 113.16(7)
C51 P2 C41 107.18(9)
C51 P2 C61 104.91(10)
C41 P2 C61 100.80(10)
C51 P2 Rh1 111.30(7)
C41 P2 Rh1 115.67(7)
C61 P2 Rh1 115.86(7)
C1 N1 C2 172.7(2)
C2 C7 C6 116.56(17)
C2 C7 C9 122.78(18)
C6 C7 C9 120.66(18)
C52 C51 P2 115.83(14)
C32 C31 P1 113.63(15)
C62 C61 P2 115.13(14)
C5 C6 C7 121.18(18)
C7 C2 N1 118.83(17)
C7 C2 C3 123.56(17)
N1 C2 C3 117.61(17)
N1 C1 Rh1 175.80(18)
C5 C4 C3 120.52(19)
C6 C5 C4 120.73(19)
C42 C41 P2 115.73(15)
C22 C21 P1 116.52(15)
C12 C11 P1 112.07(15)
C4 C3 C2 117.46(18)
C4 C3 C8 121.98(19)
C2 C3 C8 120.56(19)

loop_
_geom_bond_atom_site_label_1
_geom_bond_atom_site_label_2
_geom_bond_distance
Rh1 C1 1.884(2)
Rh1 P2 2.3398(5)
Rh1 P1 2.3476(5)
Rh1 Cl1 2.4041(5)
Rh1 Cl2 2.4947(5)
P1 C31 1.825(2)
P1 C11 1.832(2)
P1 C21 1.832(2)
P2 C51 1.822(2)
P2 C41 1.829(2)
P2 C61 1.835(2)
N1 C1 1.158(3)
N1 C2 1.397(2)
C7 C2 1.396(3)
C7 C6 1.397(3)
C7 C9 1.508(3)
C51 C52 1.528(3)
C31 C32 1.529(3)
C61 C62 1.529(3)
C6 C5 1.383(3)
C2 C3 1.401(3)
C4 C5 1.385(3)
C4 C3 1.388(3)
C8 C3 1.511(3)
C41 C42 1.519(3)
C22 C21 1.536(3)
C11 C12 1.523(3)
